data_7130912
loop_
_publ_author_name
'Hsieh, Chang-Chih'
'Li, Cheng-Yao'
'Chiang, Ming-Hsi'
'Horng, Yih-Chern'

_publ_section_title
;
 Catalytic O2 Activation toward Oxidative N-S Bond Formation by a Thiolato
 Fe(III) Complex
;
_journal_name_full 'Chemical Communications'
_journal_paper_doi 10.1039/D2CC05375F
_journal_year 2022
_chemical_formula_sum 'C10 H7 N O S'
_chemical_formula_weight 189.23
_space_group_crystal_system monoclinic
_space_group_IT_number 14
_space_group_name_Hall '-P 2yn'
_space_group_name_H-M_alt 'P 1 21/n 1'
_atom_sites_solution_hydrogens geom
_audit_creation_method SHELXL-2018/3
_audit_update_record
;
2022-07-28 deposited with the CCDC.	2022-10-26 downloaded from the CCDC.
;
_cell_angle_alpha 90
_cell_angle_beta 93.338(5)
_cell_angle_gamma 90
_cell_formula_units_Z 4
_cell_length_a 4.1297(3)
_cell_length_b 14.1058(11)
_cell_length_c 14.7610(11)
_cell_measurement_reflns_used 4032
_cell_measurement_temperature 150(2)
_cell_measurement_theta_max 28.59
_cell_measurement_theta_min 2.89
_cell_volume 858.41(11)
_computing_cell_refinement 'Bruker SAINT'
_computing_data_collection 'Bruker APEX2'
_computing_data_reduction 'Bruker SAINT'
_computing_molecular_graphics 'Bruker SHELXTL'
_computing_publication_material 'Bruker SHELXTL'
_computing_structure_refinement 'SHELXL-2014 (Sheldrick 2014)'
_computing_structure_solution 'SHELXS-97 (Sheldrick 2008)'
_diffrn_ambient_temperature 150(2)
_diffrn_measured_fraction_theta_full 1.000
_diffrn_measured_fraction_theta_max 0.992
_diffrn_measurement_device_type 'Bruker APEX-II CCD'
_diffrn_measurement_method \w
_diffrn_radiation_type MoK\a
_diffrn_radiation_wavelength 0.71073
_diffrn_reflns_av_R_equivalents 0.0383
_diffrn_reflns_av_unetI/netI 0.0319
_diffrn_reflns_Laue_measured_fraction_full 1.000
_diffrn_reflns_Laue_measured_fraction_max 0.992
_diffrn_reflns_limit_h_max 5
_diffrn_reflns_limit_h_min -5
_diffrn_reflns_limit_k_max 16
_diffrn_reflns_limit_k_min -19
_diffrn_reflns_limit_l_max 18
_diffrn_reflns_limit_l_min -19
_diffrn_reflns_number 11263
_diffrn_reflns_point_group_measured_fraction_full 1.000
_diffrn_reflns_point_group_measured_fraction_max 0.992
_diffrn_reflns_theta_full 25.242
_diffrn_reflns_theta_max 28.802
_diffrn_reflns_theta_min 1.999
_exptl_absorpt_coefficient_mu 0.328
_exptl_absorpt_correction_T_max 0.993
_exptl_absorpt_correction_T_min 0.963
_exptl_absorpt_correction_type multi-scan
_exptl_crystal_colour yellow
_exptl_crystal_density_diffrn 1.464
_exptl_crystal_description block
_exptl_crystal_F_000 396
_exptl_crystal_size_max 0.120
_exptl_crystal_size_mid 0.040
_exptl_crystal_size_min 0.020
_refine_diff_density_max 0.312
_refine_diff_density_min -0.327
_refine_diff_density_rms 0.055
_refine_ls_extinction_method none
_refine_ls_goodness_of_fit_ref 0.933
_refine_ls_hydrogen_treatment constr
_refine_ls_matrix_type full
_refine_ls_number_parameters 118
_refine_ls_number_reflns 2232
_refine_ls_number_restraints 0
_refine_ls_restrained_S_all 0.933
_refine_ls_R_factor_all 0.0448
_refine_ls_R_factor_gt 0.0355
_refine_ls_shift/su_max 0.001
_refine_ls_shift/su_mean 0.000
_refine_ls_structure_factor_coef Fsqd
_refine_ls_weighting_details 'w=1/[\s^2^(Fo^2^)+(0.1000P)^2^+0.0400P] where P=(Fo^2^+2Fc^2^)/3'
_refine_ls_weighting_scheme calc
_refine_ls_wR_factor_gt 0.1157
_refine_ls_wR_factor_ref 0.1260
_reflns_Friedel_coverage 0.000
_reflns_number_gt 1884
_reflns_number_total 2232
_reflns_threshold_expression 'I > 2\s(I)'
_cod_data_source_file d2cc05375f2.cif
_cod_data_source_block compound3q
_cod_original_sg_symbol_H-M 'P 21/n'
_cod_database_code 7130912
_shelx_shelxl_version_number 2018/3
_shelx_space_group_comment
;
The symmetry employed for this shelxl refinement is uniquely defined
by the following loop, which should always be used as a source of
symmetry information in preference to the above space-group names.
They are only intended as comments.
;

loop_
_space_group_symop_operation_xyz
'x, y, z'
'-x+1/2, y+1/2, -z+1/2'
'-x, -y, -z'
'x-1/2, -y-1/2, z-1/2'

loop_
_atom_site_label
_atom_site_type_symbol
_atom_site_fract_x
_atom_site_fract_y
_atom_site_fract_z
_atom_site_U_iso_or_equiv
_atom_site_adp_type
_atom_site_occupancy
_atom_site_site_symmetry_order
_atom_site_calc_flag
_atom_site_refinement_flags_posn
_atom_site_refinement_flags_adp
_atom_site_refinement_flags_occupancy
_atom_site_disorder_assembly
_atom_site_disorder_group
S1 S 0.92481(9) -0.01645(3) 0.38442(2) 0.02141(16) Uani 1 1 d . . . . .
C7 C 0.8492(4) 0.11354(11) 0.25715(10) 0.0230(3) Uani 1 1 d . . . . .
C1 C 1.0858(4) -0.03905(11) 0.27999(10) 0.0199(3) Uani 1 1 d . . . . .
C9 C 0.7984(4) 0.19712(11) 0.47721(10) 0.0226(3) Uani 1 1 d . . . . .
C2 C 1.2560(4) -0.11993(12) 0.25603(11) 0.0240(3) Uani 1 1 d . . . . .
H2 H 1.298857 -0.170041 0.298034 0.029 Uiso 1 1 calc R U . . .
C3 C 1.0275(4) 0.03525(11) 0.21909(10) 0.0214(3) Uani 1 1 d . . . . .
C8 C 0.6016(4) 0.15231(12) 0.40291(11) 0.0257(3) Uani 1 1 d . . . . .
H8A H 0.429042 0.113965 0.428940 0.031 Uiso 1 1 calc R U . . .
H8B H 0.495272 0.202418 0.364806 0.031 Uiso 1 1 calc R U . . .
C4 C 1.3596(4) -0.12418(12) 0.16877(11) 0.0284(4) Uani 1 1 d . . . . .
H4 H 1.476968 -0.178282 0.150813 0.034 Uiso 1 1 calc R U . . .
C10 C 0.9545(4) 0.23369(12) 0.53791(11) 0.0279(4) Uani 1 1 d . . . . .
H10 H 1.079115 0.262865 0.586346 0.034 Uiso 1 1 calc R U . . .
C5 C 1.1342(4) 0.02927(12) 0.13096(11) 0.0272(4) Uani 1 1 d . . . . .
H5 H 1.095339 0.079697 0.089073 0.033 Uiso 1 1 calc R U . . .
C6 C 1.2967(4) -0.05109(13) 0.10609(11) 0.0299(4) Uani 1 1 d . . . . .
H6 H 1.366314 -0.056899 0.046130 0.036 Uiso 1 1 calc R U . . .
O1 O 0.7620(3) 0.18846(9) 0.22077(8) 0.0322(3) Uani 1 1 d . . . . .
N1 N 0.7904(3) 0.09158(9) 0.34571(8) 0.0222(3) Uani 1 1 d . . . . .

loop_
_atom_site_aniso_label
_atom_site_aniso_U_11
_atom_site_aniso_U_22
_atom_site_aniso_U_33
_atom_site_aniso_U_23
_atom_site_aniso_U_13
_atom_site_aniso_U_12
S1 0.0259(2) 0.0222(2) 0.0161(2) 0.00023(13) 0.00053(15) 0.00089(13)
C7 0.0245(7) 0.0233(7) 0.0203(7) 0.0002(6) -0.0051(6) -0.0034(6)
C1 0.0214(7) 0.0224(7) 0.0157(7) -0.0023(6) -0.0008(5) -0.0041(6)
C9 0.0252(7) 0.0209(7) 0.0223(7) -0.0005(6) 0.0052(6) 0.0011(6)
C2 0.0266(8) 0.0228(7) 0.0224(7) -0.0017(6) 0.0008(6) -0.0022(6)
C3 0.0227(7) 0.0236(7) 0.0175(7) -0.0013(6) -0.0035(6) -0.0049(6)
C8 0.0225(7) 0.0282(8) 0.0264(8) -0.0051(6) -0.0003(6) 0.0040(6)
C4 0.0276(8) 0.0287(8) 0.0293(8) -0.0087(7) 0.0055(7) -0.0038(6)
C10 0.0331(8) 0.0268(8) 0.0240(8) -0.0015(6) 0.0030(6) -0.0021(7)
C5 0.0311(8) 0.0305(9) 0.0197(8) 0.0024(6) -0.0012(7) -0.0071(7)
C6 0.0312(8) 0.0386(10) 0.0203(8) -0.0045(7) 0.0056(6) -0.0094(7)
O1 0.0411(7) 0.0255(6) 0.0290(6) 0.0054(5) -0.0057(5) 0.0032(5)
N1 0.0262(6) 0.0212(6) 0.0189(6) -0.0016(5) -0.0005(5) 0.0027(5)

loop_
_atom_type_symbol
_atom_type_description
_atom_type_scat_dispersion_real
_atom_type_scat_dispersion_imag
_atom_type_scat_source
C C 0.0033 0.0016 'International Tables Vol C Tables 4.2.6.8 and 6.1.1.4'
H H 0.0000 0.0000 'International Tables Vol C Tables 4.2.6.8 and 6.1.1.4'
N N 0.0061 0.0033 'International Tables Vol C Tables 4.2.6.8 and 6.1.1.4'
O O 0.0106 0.0060 'International Tables Vol C Tables 4.2.6.8 and 6.1.1.4'
S S 0.1246 0.1234 'International Tables Vol C Tables 4.2.6.8 and 6.1.1.4'

loop_
_geom_angle_atom_site_label_1
_geom_angle_atom_site_label_2
_geom_angle_atom_site_label_3
_geom_angle
_geom_angle_site_symmetry_1
_geom_angle_site_symmetry_3
_geom_angle_publ_flag
N1 S1 C1 90.04(7) . . ?
O1 C7 N1 122.95(15) . . ?
O1 C7 C3 128.63(15) . . ?
N1 C7 C3 108.42(13) . . ?
C3 C1 C2 121.48(14) . . ?
C3 C1 S1 111.88(12) . . ?
C2 C1 S1 126.65(12) . . ?
C10 C9 C8 179.22(17) . . ?
C4 C2 C1 117.34(15) . . ?
C1 C3 C5 120.16(15) . . ?
C1 C3 C7 113.18(14) . . ?
C5 C3 C7 126.66(14) . . ?
N1 C8 C9 113.17(12) . . ?
C2 C4 C6 121.91(16) . . ?
C6 C5 C3 118.79(15) . . ?
C5 C6 C4 120.30(15) . . ?
C7 N1 C8 123.10(13) . . ?
C7 N1 S1 116.46(10) . . ?
C8 N1 S1 120.27(11) . . ?

loop_
_geom_bond_atom_site_label_1
_geom_bond_atom_site_label_2
_geom_bond_distance
_geom_bond_site_symmetry_2
_geom_bond_publ_flag
S1 N1 1.7088(13) . ?
S1 C1 1.7433(15) . ?
C7 O1 1.2296(19) . ?
C7 N1 1.3788(19) . ?
C7 C3 1.458(2) . ?
C1 C3 1.393(2) . ?
C1 C2 1.396(2) . ?
C9 C10 1.190(2) . ?
C9 C8 1.469(2) . ?
C2 C4 1.382(2) . ?
C3 C5 1.400(2) . ?
C8 N1 1.4597(19) . ?
C4 C6 1.399(2) . ?
C5 C6 1.378(2) . ?
